data_7025475
loop_
_publ_author_name
'Neu, Rebecca C.'
'Ouyang, Eva Y.'
'Geier, Stephen J.'
'Zhao, Xiaoxi'
'Ramos, Alberto'
'Stephan, Douglas W.'

_publ_section_title
;
 Probing substituent effects on the activation of H(2) by phosphorus and
 boron frustrated Lewis pairs.
;
_journal_issue 18
_journal_name_full 'Dalton transactions (Cambridge, England : 2003)'
_journal_page_first 4285
_journal_page_last 4294
_journal_paper_doi 10.1039/c001133a
_journal_volume 39
_journal_year 2010
_chemical_formula_sum 'C34 H29 B F15 O P'
_chemical_formula_weight 780.35
_space_group_IT_number 61
_symmetry_cell_setting orthorhombic
_symmetry_space_group_name_Hall '-P 2ac 2ab'
_symmetry_space_group_name_H-M 'P b c a'
_atom_sites_solution_hydrogens geom
_atom_sites_solution_primary direct
_atom_sites_solution_secondary difmap
_audit_creation_method SHELXL-97
_cell_angle_alpha 90.00
_cell_angle_beta 90.00
_cell_angle_gamma 90.00
_cell_formula_units_Z 8
_cell_length_a 18.3248(13)
_cell_length_b 18.6811(13)
_cell_length_c 19.3253(15)
_cell_measurement_reflns_used 9501
_cell_measurement_temperature 150(2)
_cell_measurement_theta_max 25.35
_cell_measurement_theta_min 2.18
_cell_volume 6615.6(8)
_computing_cell_refinement 'Bruker SAINT'
_computing_data_collection 'Bruker APEX2'
_computing_data_reduction 'Bruker SAINT'
_computing_molecular_graphics 'Bruker SHELXTL'
_computing_publication_material 'Bruker SHELXTL'
_computing_structure_refinement 'SHELXL-97 (Sheldrick, 1997)'
_computing_structure_solution 'SHELXS-97 (Sheldrick, 1990)'
_diffrn_ambient_temperature 150(2)
_diffrn_measured_fraction_theta_full 0.997
_diffrn_measured_fraction_theta_max 0.997
_diffrn_measurement_device_type 'Bruker APEX-II CCD'
_diffrn_measurement_method '\f and \w scans'
_diffrn_radiation_monochromator graphite
_diffrn_radiation_source 'fine-focus sealed tube'
_diffrn_radiation_type MoK\a
_diffrn_radiation_wavelength 0.71073
_diffrn_reflns_av_R_equivalents 0.0480
_diffrn_reflns_av_sigmaI/netI 0.0321
_diffrn_reflns_limit_h_max 22
_diffrn_reflns_limit_h_min -23
_diffrn_reflns_limit_k_max 24
_diffrn_reflns_limit_k_min -24
_diffrn_reflns_limit_l_max 25
_diffrn_reflns_limit_l_min -25
_diffrn_reflns_number 52794
_diffrn_reflns_theta_full 27.50
_diffrn_reflns_theta_max 27.50
_diffrn_reflns_theta_min 1.88
_diffrn_standards_number 0
_exptl_absorpt_coefficient_mu 0.197
_exptl_absorpt_correction_T_max 0.7456
_exptl_absorpt_correction_T_min 0.6437
_exptl_absorpt_correction_type multi-scan
_exptl_crystal_colour colourless
_exptl_crystal_density_diffrn 1.567
_exptl_crystal_density_method 'not measured'
_exptl_crystal_description plate
_exptl_crystal_F_000 3168
_exptl_crystal_size_max 0.60
_exptl_crystal_size_mid 0.40
_exptl_crystal_size_min 0.05
_refine_diff_density_max 0.332
_refine_diff_density_min -0.306
_refine_diff_density_rms 0.049
_refine_ls_extinction_method none
_refine_ls_goodness_of_fit_ref 1.010
_refine_ls_hydrogen_treatment fixed
_refine_ls_matrix_type full
_refine_ls_number_parameters 477
_refine_ls_number_reflns 7578
_refine_ls_number_restraints 0
_refine_ls_restrained_S_all 1.010
_refine_ls_R_factor_all 0.0646
_refine_ls_R_factor_gt 0.0393
_refine_ls_shift/su_max 0.001
_refine_ls_shift/su_mean 0.000
_refine_ls_structure_factor_coef Fsqd
_refine_ls_weighting_details 'calc w=1/[\s^2^(Fo^2^)+(0.0456P)^2^+3.4121P] where P=(Fo^2^+2Fc^2^)/3'
_refine_ls_weighting_scheme calc
_refine_ls_wR_factor_gt 0.0923
_refine_ls_wR_factor_ref 0.1045
_reflns_number_gt 5442
_reflns_number_total 7578
_reflns_threshold_expression >2sigma(I)
_cod_data_source_file c001133a.txt
_cod_data_source_block '[(tBu2)(2,6-Me2C6H3)PH][HB(C6F5)3]'
_cod_depositor_comments
;
The following automatic conversions were performed:

'_symmetry_cell_setting' value 'Orthorhombic' changed to
'orthorhombic' according to
/home/saulius/struct/CIF-dictionaries/cif_core.dic dictionary named
'cif_core.dic' version 2.4.2 from 2011-04-26.

Automatic conversion script
Id: cif_fix_values 1891 2012-01-12 08:04:46Z andrius 
;
_cod_original_sg_symbol_H-M Pbca
_cod_database_code 7025475

loop_
_symmetry_equiv_pos_as_xyz
'x, y, z'
'-x+1/2, -y, z+1/2'
'-x, y+1/2, -z+1/2'
'x+1/2, -y+1/2, -z'
'-x, -y, -z'
'x-1/2, y, -z-1/2'
'x, -y-1/2, z-1/2'
'-x-1/2, y-1/2, z'

loop_
_atom_site_label
_atom_site_type_symbol
_atom_site_fract_x
_atom_site_fract_y
_atom_site_fract_z
_atom_site_U_iso_or_equiv
_atom_site_adp_type
_atom_site_occupancy
_atom_site_symmetry_multiplicity
_atom_site_calc_flag
_atom_site_refinement_flags
B1 B 0.78685(11) 0.37555(11) 0.66934(11) 0.0244(4) Uani 1 1 d .
H2 H 0.8277(9) 0.4194(9) 0.6663(9) 0.019(5) Uiso 1 1 d .
P1 P 0.58310(2) 0.07571(2) 0.71232(3) 0.02366(11) Uani 1 1 d .
H1 H 0.6362(10) 0.0364(10) 0.6942(10) 0.029(5) Uiso 1 1 d .
O1 O 0.61090(7) 0.14760(6) 0.74583(7) 0.0279(3) Uani 1 1 d .
F2 F 0.87004(6) 0.28738(7) 0.77015(6) 0.0417(3) Uani 1 1 d .
F3 F 0.85091(7) 0.28257(7) 0.90547(6) 0.0450(3) Uani 1 1 d .
F4 F 0.74293(7) 0.36065(7) 0.96743(6) 0.0430(3) Uani 1 1 d .
F5 F 0.65348(7) 0.44326(8) 0.88759(7) 0.0496(3) Uani 1 1 d .
F6 F 0.67198(6) 0.44997(6) 0.75190(6) 0.0387(3) Uani 1 1 d .
F8 F 0.74200(6) 0.22336(6) 0.69050(6) 0.0396(3) Uani 1 1 d .
F9 F 0.79460(7) 0.10907(6) 0.62470(7) 0.0460(3) Uani 1 1 d .
F10 F 0.90421(7) 0.12329(7) 0.53092(7) 0.0449(3) Uani 1 1 d .
F11 F 0.96062(7) 0.25582(7) 0.50479(6) 0.0456(3) Uani 1 1 d .
F12 F 0.90861(7) 0.37050(6) 0.56848(7) 0.0436(3) Uani 1 1 d .
F14 F 0.63181(6) 0.32281(6) 0.68068(6) 0.0349(3) Uani 1 1 d .
F15 F 0.52368(6) 0.35186(7) 0.59370(7) 0.0414(3) Uani 1 1 d .
F16 F 0.54614(6) 0.44113(7) 0.48379(7) 0.0453(3) Uani 1 1 d .
F17 F 0.67900(7) 0.50330(7) 0.46606(7) 0.0462(3) Uani 1 1 d .
F18 F 0.78770(6) 0.47640(7) 0.55312(7) 0.0452(3) Uani 1 1 d .
C1 C 0.77025(10) 0.36665(9) 0.75218(10) 0.0256(4) Uani 1 1 d .
C2 C 0.81378(10) 0.32624(10) 0.79630(10) 0.0284(4) Uani 1 1 d .
C3 C 0.80585(11) 0.32330(10) 0.86706(10) 0.0312(4) Uani 1 1 d .
C4 C 0.75203(11) 0.36278(10) 0.89847(10) 0.0323(4) Uani 1 1 d .
C5 C 0.70711(11) 0.40389(11) 0.85801(11) 0.0331(4) Uani 1 1 d .
C6 C 0.71715(10) 0.40539(10) 0.78736(10) 0.0289(4) Uani 1 1 d .
C7 C 0.82136(9) 0.30360(10) 0.63281(9) 0.0250(4) Uani 1 1 d .
C8 C 0.79595(10) 0.23462(10) 0.64393(10) 0.0279(4) Uani 1 1 d .
C9 C 0.82233(11) 0.17456(10) 0.61081(11) 0.0315(4) Uani 1 1 d .
C10 C 0.87779(11) 0.18117(11) 0.56364(10) 0.0316(4) Uani 1 1 d .
C11 C 0.90531(10) 0.24788(11) 0.55036(10) 0.0310(4) Uani 1 1 d .
C12 C 0.87723(10) 0.30684(10) 0.58436(10) 0.0291(4) Uani 1 1 d .
C13 C 0.71616(10) 0.39772(9) 0.62172(9) 0.0243(4) Uani 1 1 d .
C14 C 0.64660(10) 0.36834(9) 0.62801(10) 0.0256(4) Uani 1 1 d .
C15 C 0.58924(10) 0.38281(10) 0.58382(10) 0.0283(4) Uani 1 1 d .
C16 C 0.59995(11) 0.42857(10) 0.52913(10) 0.0310(4) Uani 1 1 d .
C17 C 0.66733(11) 0.45998(10) 0.52062(10) 0.0311(4) Uani 1 1 d .
C18 C 0.72293(10) 0.44412(10) 0.56632(10) 0.0293(4) Uani 1 1 d .
C20 C 0.53063(10) 0.01937(10) 0.77162(10) 0.0276(4) Uani 1 1 d .
C21 C 0.58418(12) -0.00777(11) 0.82705(11) 0.0379(5) Uani 1 1 d .
H21A H 0.5581 -0.0384 0.8600 0.057 Uiso 1 1 calc R
H21B H 0.6054 0.0331 0.8516 0.057 Uiso 1 1 calc R
H21C H 0.6232 -0.0354 0.8048 0.057 Uiso 1 1 calc R
C22 C 0.50247(12) -0.04576(11) 0.73081(12) 0.0386(5) Uani 1 1 d .
H22A H 0.4743 -0.0768 0.7617 0.058 Uiso 1 1 calc R
H22B H 0.5440 -0.0725 0.7120 0.058 Uiso 1 1 calc R
H22C H 0.4712 -0.0294 0.6928 0.058 Uiso 1 1 calc R
C23 C 0.46797(12) 0.06015(12) 0.80609(12) 0.0395(5) Uani 1 1 d .
H23A H 0.4416 0.0280 0.8374 0.059 Uiso 1 1 calc R
H23B H 0.4345 0.0780 0.7705 0.059 Uiso 1 1 calc R
H23C H 0.4877 0.1005 0.8325 0.059 Uiso 1 1 calc R
C24 C 0.54293(11) 0.10564(11) 0.63078(10) 0.0319(4) Uani 1 1 d .
C25 C 0.59950(14) 0.15531(14) 0.59788(12) 0.0493(6) Uani 1 1 d .
H25A H 0.5808 0.1732 0.5536 0.074 Uiso 1 1 calc R
H25B H 0.6449 0.1288 0.5900 0.074 Uiso 1 1 calc R
H25C H 0.6090 0.1957 0.6289 0.074 Uiso 1 1 calc R
C26 C 0.53203(15) 0.04121(13) 0.58268(12) 0.0514(6) Uani 1 1 d .
H26A H 0.5103 0.0573 0.5391 0.077 Uiso 1 1 calc R
H26B H 0.4995 0.0065 0.6049 0.077 Uiso 1 1 calc R
H26C H 0.5793 0.0187 0.5734 0.077 Uiso 1 1 calc R
C27 C 0.47074(14) 0.14495(17) 0.64314(14) 0.0655(8) Uani 1 1 d .
H27A H 0.4503 0.1603 0.5987 0.098 Uiso 1 1 calc R
H27B H 0.4794 0.1870 0.6724 0.098 Uiso 1 1 calc R
H27C H 0.4363 0.1128 0.6663 0.098 Uiso 1 1 calc R
C28 C 0.63534(11) 0.16714(10) 0.81310(10) 0.0309(4) Uani 1 1 d .
C29 C 0.70022(12) 0.13917(11) 0.83893(11) 0.0362(5) Uani 1 1 d .
C30 C 0.71993(15) 0.16124(14) 0.90536(12) 0.0516(7) Uani 1 1 d .
H30A H 0.7630 0.1426 0.9260 0.062 Uiso 1 1 calc R
C31 C 0.67781(18) 0.20972(15) 0.94160(13) 0.0605(8) Uani 1 1 d .
H31A H 0.6911 0.2228 0.9874 0.073 Uiso 1 1 calc R
C32 C 0.61704(17) 0.23904(13) 0.91190(13) 0.0544(7) Uani 1 1 d .
H32A H 0.5898 0.2737 0.9369 0.065 Uiso 1 1 calc R
C33 C 0.59420(13) 0.21924(11) 0.84599(11) 0.0395(5) Uani 1 1 d .
C34 C 0.52973(14) 0.25450(12) 0.81165(13) 0.0501(6) Uani 1 1 d .
H34A H 0.5082 0.2896 0.8433 0.075 Uiso 1 1 calc R
H34B H 0.4932 0.2181 0.8000 0.075 Uiso 1 1 calc R
H34C H 0.5458 0.2787 0.7693 0.075 Uiso 1 1 calc R
C35 C 0.74774(12) 0.08885(12) 0.79897(13) 0.0446(6) Uani 1 1 d .
H35A H 0.7906 0.0763 0.8268 0.067 Uiso 1 1 calc R
H35B H 0.7635 0.1119 0.7560 0.067 Uiso 1 1 calc R
H35C H 0.7202 0.0453 0.7880 0.067 Uiso 1 1 calc R

loop_
_atom_site_aniso_label
_atom_site_aniso_U_11
_atom_site_aniso_U_22
_atom_site_aniso_U_33
_atom_site_aniso_U_23
_atom_site_aniso_U_13
_atom_site_aniso_U_12
B1 0.0215(10) 0.0251(9) 0.0265(11) 0.0005(8) -0.0031(8) -0.0022(8)
P1 0.0219(2) 0.0240(2) 0.0251(2) -0.00191(19) 0.00300(19) 0.00017(18)
O1 0.0314(7) 0.0256(6) 0.0268(7) -0.0021(6) 0.0034(6) -0.0026(5)
F2 0.0395(7) 0.0526(7) 0.0331(7) 0.0005(6) -0.0046(5) 0.0202(6)
F3 0.0542(8) 0.0489(7) 0.0319(7) 0.0085(6) -0.0124(6) 0.0087(6)
F4 0.0518(8) 0.0537(7) 0.0235(6) -0.0016(5) 0.0011(6) -0.0094(6)
F5 0.0435(7) 0.0691(9) 0.0361(7) -0.0160(7) 0.0016(6) 0.0151(6)
F6 0.0378(6) 0.0456(7) 0.0328(6) -0.0080(5) -0.0101(5) 0.0164(5)
F8 0.0401(7) 0.0303(6) 0.0482(7) -0.0029(5) 0.0184(6) -0.0070(5)
F9 0.0568(8) 0.0271(6) 0.0542(8) -0.0047(6) 0.0095(7) -0.0031(5)
F10 0.0479(7) 0.0448(7) 0.0419(7) -0.0129(6) 0.0026(6) 0.0143(6)
F11 0.0377(7) 0.0639(8) 0.0351(7) -0.0026(6) 0.0135(6) 0.0020(6)
F12 0.0454(7) 0.0396(6) 0.0458(8) 0.0051(6) 0.0154(6) -0.0098(6)
F14 0.0316(6) 0.0389(6) 0.0343(6) 0.0075(5) -0.0020(5) -0.0101(5)
F15 0.0253(6) 0.0508(7) 0.0481(8) -0.0036(6) -0.0062(5) -0.0075(5)
F16 0.0378(7) 0.0546(8) 0.0436(7) 0.0019(6) -0.0189(6) 0.0083(6)
F17 0.0507(8) 0.0470(7) 0.0410(7) 0.0195(6) -0.0072(6) 0.0011(6)
F18 0.0318(6) 0.0520(7) 0.0517(8) 0.0240(6) -0.0039(6) -0.0104(5)
C1 0.0228(9) 0.0271(9) 0.0268(10) -0.0019(8) -0.0030(8) -0.0030(7)
C2 0.0256(9) 0.0307(9) 0.0290(10) -0.0016(8) -0.0021(8) 0.0007(7)
C3 0.0333(10) 0.0318(9) 0.0286(10) 0.0040(8) -0.0082(9) -0.0018(8)
C4 0.0379(11) 0.0372(10) 0.0216(9) -0.0017(8) -0.0019(9) -0.0099(9)
C5 0.0288(10) 0.0390(10) 0.0314(11) -0.0079(9) -0.0009(9) -0.0014(8)
C6 0.0252(9) 0.0317(9) 0.0296(10) -0.0033(8) -0.0076(8) 0.0010(7)
C7 0.0208(9) 0.0311(9) 0.0232(9) -0.0001(8) -0.0046(7) 0.0008(7)
C8 0.0246(9) 0.0320(9) 0.0270(10) -0.0005(8) 0.0014(8) -0.0005(7)
C9 0.0339(10) 0.0277(9) 0.0328(11) -0.0016(8) -0.0028(9) 0.0001(8)
C10 0.0303(10) 0.0367(10) 0.0279(10) -0.0073(9) -0.0042(8) 0.0099(8)
C11 0.0235(9) 0.0487(12) 0.0207(9) -0.0007(9) 0.0018(8) 0.0043(8)
C12 0.0272(10) 0.0334(10) 0.0267(10) 0.0038(8) -0.0024(8) -0.0028(8)
C13 0.0249(9) 0.0233(8) 0.0246(9) -0.0030(7) -0.0014(7) 0.0016(7)
C14 0.0290(10) 0.0245(8) 0.0234(9) -0.0024(7) -0.0008(8) 0.0002(7)
C15 0.0227(9) 0.0310(9) 0.0313(10) -0.0092(8) -0.0018(8) -0.0002(7)
C16 0.0319(10) 0.0327(10) 0.0286(10) -0.0053(8) -0.0100(8) 0.0081(8)
C17 0.0376(11) 0.0296(10) 0.0262(10) 0.0042(8) -0.0027(9) 0.0052(8)
C18 0.0259(10) 0.0291(9) 0.0328(11) 0.0015(8) -0.0008(8) -0.0016(7)
C20 0.0271(10) 0.0264(9) 0.0293(10) 0.0009(8) 0.0040(8) -0.0028(7)
C21 0.0411(12) 0.0349(10) 0.0376(12) 0.0102(9) -0.0024(10) -0.0057(9)
C22 0.0368(11) 0.0357(10) 0.0433(13) -0.0042(9) 0.0062(10) -0.0126(9)
C23 0.0381(12) 0.0385(11) 0.0420(13) 0.0034(10) 0.0174(10) 0.0029(9)
C24 0.0318(10) 0.0368(10) 0.0272(10) 0.0016(8) 0.0012(8) 0.0011(8)
C25 0.0618(16) 0.0563(14) 0.0296(12) 0.0073(11) 0.0009(11) -0.0173(12)
C26 0.0648(16) 0.0539(14) 0.0355(13) -0.0049(11) -0.0126(12) -0.0110(12)
C27 0.0555(16) 0.095(2) 0.0456(15) 0.0203(15) 0.0056(13) 0.0417(15)
C28 0.0395(11) 0.0283(9) 0.0250(10) -0.0012(8) 0.0062(9) -0.0133(8)
C29 0.0388(12) 0.0359(10) 0.0339(11) 0.0050(9) -0.0010(9) -0.0174(9)
C30 0.0589(15) 0.0559(14) 0.0400(13) 0.0134(12) -0.0099(12) -0.0329(12)
C31 0.093(2) 0.0592(16) 0.0293(12) -0.0052(12) 0.0095(14) -0.0447(16)
C32 0.086(2) 0.0411(13) 0.0366(13) -0.0113(11) 0.0238(14) -0.0257(13)
C33 0.0534(13) 0.0278(10) 0.0373(12) -0.0032(9) 0.0181(10) -0.0121(9)
C34 0.0636(15) 0.0291(10) 0.0577(15) 0.0020(11) 0.0307(13) 0.0072(10)
C35 0.0301(11) 0.0480(13) 0.0556(15) 0.0107(11) -0.0033(11) -0.0042(9)

loop_
_atom_type_symbol
_atom_type_description
_atom_type_scat_dispersion_real
_atom_type_scat_dispersion_imag
_atom_type_scat_source
C C 0.0033 0.0016 'International Tables Vol C Tables 4.2.6.8 and 6.1.1.4'
H H 0.0000 0.0000 'International Tables Vol C Tables 4.2.6.8 and 6.1.1.4'
B B 0.0013 0.0007 'International Tables Vol C Tables 4.2.6.8 and 6.1.1.4'
O O 0.0106 0.0060 'International Tables Vol C Tables 4.2.6.8 and 6.1.1.4'
F F 0.0171 0.0103 'International Tables Vol C Tables 4.2.6.8 and 6.1.1.4'
P P 0.1023 0.0942 'International Tables Vol C Tables 4.2.6.8 and 6.1.1.4'

loop_
_geom_angle_atom_site_label_1
_geom_angle_atom_site_label_2
_geom_angle_atom_site_label_3
_geom_angle
C1 B1 C13 115.27(15)
C1 B1 C7 114.07(15)
C13 B1 C7 105.60(14)
O1 P1 C24 102.94(8)
O1 P1 C20 113.75(8)
C24 P1 C20 120.32(9)
C28 O1 P1 134.12(12)
C6 C1 C2 112.59(17)
C6 C1 B1 123.72(16)
C2 C1 B1 123.23(16)
F2 C2 C3 115.37(16)
F2 C2 C1 119.82(17)
C3 C2 C1 124.79(18)
F3 C3 C4 120.04(18)
F3 C3 C2 120.38(18)
C4 C3 C2 119.58(18)
F4 C4 C5 120.51(18)
F4 C4 C3 120.78(18)
C5 C4 C3 118.70(18)
F5 C5 C4 119.96(18)
F5 C5 C6 120.28(18)
C4 C5 C6 119.76(18)
F6 C6 C5 115.51(17)
F6 C6 C1 119.90(17)
C5 C6 C1 124.57(18)
C8 C7 C12 113.11(17)
C8 C7 B1 124.31(16)
C12 C7 B1 122.50(16)
F8 C8 C9 115.99(16)
F8 C8 C7 119.52(16)
C9 C8 C7 124.48(18)
F9 C9 C10 119.50(17)
F9 C9 C8 120.82(18)
C10 C9 C8 119.68(18)
F10 C10 C11 120.80(18)
F10 C10 C9 120.51(18)
C11 C10 C9 118.69(18)
F11 C11 C10 119.92(18)
F11 C11 C12 120.12(18)
C10 C11 C12 119.95(17)
F12 C12 C11 115.69(17)
F12 C12 C7 120.22(17)
C11 C12 C7 124.08(18)
C18 C13 C14 113.35(17)
C18 C13 B1 121.41(16)
C14 C13 B1 125.00(16)
F14 C14 C15 115.82(16)
F14 C14 C13 119.76(16)
C15 C14 C13 124.42(18)
F15 C15 C16 120.25(17)
F15 C15 C14 120.47(18)
C16 C15 C14 119.28(18)
F16 C16 C15 120.47(18)
F16 C16 C17 120.47(18)
C15 C16 C17 119.04(17)
F17 C17 C16 119.49(17)
F17 C17 C18 120.85(18)
C16 C17 C18 119.59(18)
F18 C18 C17 115.49(17)
F18 C18 C13 120.19(17)
C17 C18 C13 124.30(18)
C23 C20 C21 109.84(17)
C23 C20 C22 111.41(17)
C21 C20 C22 108.06(16)
C23 C20 P1 112.38(13)
C21 C20 P1 106.89(13)
C22 C20 P1 108.07(13)
C25 C24 C27 111.0(2)
C25 C24 C26 108.21(18)
C27 C24 C26 111.0(2)
C25 C24 P1 105.74(15)
C27 C24 P1 111.10(15)
C26 C24 P1 109.57(15)
C33 C28 C29 124.3(2)
C33 C28 O1 115.35(19)
C29 C28 O1 120.03(17)
C28 C29 C30 116.1(2)
C28 C29 C35 123.25(19)
C30 C29 C35 120.6(2)
C31 C30 C29 121.0(3)
C32 C31 C30 120.3(2)
C31 C32 C33 121.5(2)
C28 C33 C32 116.3(2)
C28 C33 C34 122.1(2)
C32 C33 C34 121.5(2)

loop_
_geom_bond_atom_site_label_1
_geom_bond_atom_site_label_2
_geom_bond_distance
B1 C1 1.638(3)
B1 C13 1.642(3)
B1 C7 1.645(3)
P1 O1 1.5757(13)
P1 C24 1.827(2)
P1 C20 1.8290(19)
O1 C28 1.423(2)
F2 C2 1.358(2)
F3 C3 1.346(2)
F4 C4 1.344(2)
F5 C5 1.354(2)
F6 C6 1.359(2)
F8 C8 1.353(2)
F9 C9 1.352(2)
F10 C10 1.343(2)
F11 C11 1.351(2)
F12 C12 1.356(2)
F14 C14 1.354(2)
F15 C15 1.347(2)
F16 C16 1.340(2)
F17 C17 1.346(2)
F18 C18 1.356(2)
C1 C6 1.390(3)
C1 C2 1.390(3)
C2 C3 1.376(3)
C3 C4 1.373(3)
C4 C5 1.371(3)
C5 C6 1.378(3)
C7 C8 1.387(3)
C7 C12 1.389(3)
C8 C9 1.379(3)
C9 C10 1.371(3)
C10 C11 1.369(3)
C11 C12 1.382(3)
C13 C18 1.383(3)
C13 C14 1.393(3)
C14 C15 1.381(3)
C15 C16 1.373(3)
C16 C17 1.377(3)
C17 C18 1.381(3)
C20 C23 1.530(3)
C20 C21 1.539(3)
C20 C22 1.539(3)
C24 C25 1.530(3)
C24 C27 1.532(3)
C24 C26 1.534(3)
C28 C33 1.385(3)
C28 C29 1.391(3)
C29 C30 1.396(3)
C29 C35 1.496(3)
C30 C31 1.381(4)
C31 C32 1.367(4)
C32 C33 1.391(3)
C33 C34 1.507(3)
